data_4033996
loop_
_publ_author_name
'Bagum, Halima'
'Christensen, Kirsten E.'
'Genov, Miroslav'
'Pretsch, Alexander'
'Pretsch, Dagmar'
'Moloney, Mark G.'

_publ_section_title
;
 Synthetic Access to 3-Substituted Pyroglutamic Acids from Tetramate
 Derivatives of Serine, Threonine, <i>allo</i>-Threonine, and Cysteine.
;
_journal_issue 16
_journal_name_full 'The Journal of organic chemistry'
_journal_page_first 10257
_journal_page_last 10279
_journal_paper_doi 10.1021/acs.joc.9b01432
_journal_volume 84
_journal_year 2019
_chemical_absolute_configuration ad
_chemical_formula_moiety 'C14 H21 N O7 S'
_chemical_formula_sum 'C14 H21 N O7 S'
_chemical_formula_weight 347.39
_chemical_melting_point ?
_space_group_IT_number 19
_space_group_name_Hall 'P 2ac 2ab'
_space_group_name_H-M_alt 'P 21 21 21'
_symmetry_cell_setting orthorhombic
_symmetry_space_group_name_Hall 'P 2ac 2ab'
_symmetry_space_group_name_H-M 'P 21 21 21'
_atom_sites_solution_hydrogens difmap
_atom_sites_solution_primary other
_audit_creation_date 2016-10-03
_audit_creation_method CRYSTALS_ver_14.43
_cell_angle_alpha 90
_cell_angle_beta 90
_cell_angle_gamma 90
_cell_formula_units_Z 4
_cell_length_a 7.7353(3)
_cell_length_b 12.3699(4)
_cell_length_c 17.0299(6)
_cell_measurement_reflns_used 10253
_cell_measurement_temperature 150
_cell_measurement_theta_max 30
_cell_measurement_theta_min 4
_cell_volume 1629.50(10)
_computing_cell_refinement 'CrysAlis, (Oxford Diffraction, 2002)'
_computing_data_collection 'SuperNova, (Oxford Diffraction, 2010)'
_computing_data_reduction 'CrysAlis, (Oxford Diffraction, 2002)'
_computing_molecular_graphics 'CAMERON (Watkin et al., 1996)'
_computing_publication_material 'CRYSTALS (Betteridge et al., 2003)'
_computing_structure_refinement 'CRYSTALS (Betteridge et al., 2003)'
_computing_structure_solution 'Superflip (Palatinus & Chapuis, 2007)'
_diffrn_ambient_temperature 150
_diffrn_measured_fraction_theta_full 0.995
_diffrn_measured_fraction_theta_max 0.947
_diffrn_measurement_device Area
_diffrn_measurement_device_type 'Oxford Diffraction SuperNova'
_diffrn_measurement_method \w
_diffrn_radiation_monochromator graphite
_diffrn_radiation_type 'Mo K\a'
_diffrn_radiation_wavelength 0.71073
_diffrn_reflns_av_R_equivalents 0.035
_diffrn_reflns_av_sigmaI/netI 0.0453
_diffrn_reflns_limit_h_max 10
_diffrn_reflns_limit_h_min -10
_diffrn_reflns_limit_k_max 17
_diffrn_reflns_limit_k_min -16
_diffrn_reflns_limit_l_max 24
_diffrn_reflns_limit_l_min -24
_diffrn_reflns_number 22869
_diffrn_reflns_theta_full 25.101
_diffrn_reflns_theta_max 30.610
_diffrn_reflns_theta_min 3.329
_diffrn_standards_number 0
_exptl_absorpt_coefficient_mu 0.234
_exptl_absorpt_correction_T_max 0.94
_exptl_absorpt_correction_T_min 0.79
_exptl_absorpt_correction_type multi-scan
_exptl_absorpt_process_details 'CrysAlis, (Oxford Diffraction, 2002)'
_exptl_crystal_colour clear_pale_colourless
_exptl_crystal_density_diffrn 1.416
_exptl_crystal_density_meas ?
_exptl_crystal_density_method 'not measured'
_exptl_crystal_description block
_exptl_crystal_F_000 736
_exptl_crystal_size_max 0.35
_exptl_crystal_size_mid 0.30
_exptl_crystal_size_min 0.25
_refine_diff_density_max 0.20
_refine_diff_density_min -0.24
_refine_ls_abs_structure_details 'Flack (1983), 1903 Friedel-pairs'
_refine_ls_abs_structure_Flack 0.00(6)
_refine_ls_extinction_method None
_refine_ls_goodness_of_fit_ref 1.0122
_refine_ls_hydrogen_treatment constr
_refine_ls_matrix_type full
_refine_ls_number_parameters 209
_refine_ls_number_reflns 2675
_refine_ls_number_restraints 0
_refine_ls_R_factor_all 0.0242
_refine_ls_R_factor_gt 0.0235
_refine_ls_shift/su_max 0.0002406
_refine_ls_shift/su_mean 0.0000293
_refine_ls_structure_factor_coef Fsqd
_refine_ls_weighting_details
;
 Method= Modified Sheldrick 
 w=1/[\s^2^(F^2^) + ( 0.03P)^2^ + 0.46P] 
 ,where P=(max(Fo^2^,0) + 2Fc^2^)/3 
;
_refine_ls_weighting_scheme calc
_refine_ls_wR_factor_all 0.0593
_refine_ls_wR_factor_gt 0.0588
_refine_ls_wR_factor_ref 0.0593
_reflns_limit_h_max 10
_reflns_limit_h_min -10
_reflns_limit_k_max 17
_reflns_limit_k_min 0
_reflns_limit_l_max 24
_reflns_limit_l_min 0
_reflns_number_gt 2600
_reflns_number_total 4599
_reflns_threshold_expression I>2.0\s(I)
_oxford_diffrn_Wilson_B_factor 1.98
_oxford_diffrn_Wilson_scale 0.03
_oxford_refine_ls_r_factor_ref 0.0242
_oxford_refine_ls_scale 6.23(10)
_oxford_reflns_number_all 2675
_oxford_reflns_threshold_expression_ref I>-3.0\s(I)
_oxford_structure_analysis_title 6661
_cod_data_source_file jo9b01432_si_002.cif
_cod_data_source_block 5c
_cod_depositor_comments
;
The following automatic conversions were performed:

data item '_chemical_melting_point' value 'not measured' was changed
to '?' -- the value is undefined or not given.

data item '_atom_sites_solution_primary' value 'Other' was changed to
'other' in accordance with the
/home/data/users/saulius/crontab/automatic-downloads/current/ACS/lib/dictionaries/cif_core.dic
dictionary named 'cif_core.dic' version 2.4.2 last updated on
2011-04-26.

data item '_exptl_crystal_density_meas' value 'not measured' was
changed to '?' -- the value is perceived as not measured.

Automatic conversion script
Id: cif_fix_values 6909 2019-04-08 15:41:33Z antanas 
;
_cod_original_cell_volume 1629.5(1)
_cod_original_sg_symbol_H-M 'P 21 21 21 '
_cod_database_code 4033996

loop_
_symmetry_equiv_pos_as_xyz
x,y,z
-x+1/2,-y,z+1/2
x+1/2,-y+1/2,-z
-x,y+1/2,-z+1/2

loop_
_atom_site_label
_atom_site_type_symbol
_atom_site_fract_x
_atom_site_fract_y
_atom_site_fract_z
_atom_site_U_iso_or_equiv
_atom_site_occupancy
_atom_site_adp_type
_atom_site_refinement_flags_posn
N1 N 0.68752(16) 0.46569(10) 0.39391(7) 0.0178 1.0000 Uani .
C2 C 0.5616(2) 0.47371(12) 0.45982(9) 0.0194 1.0000 Uani .
O3 O 0.44388(14) 0.38862(8) 0.44442(7) 0.0218 1.0000 Uani .
C4 C 0.5346(2) 0.30329(12) 0.40519(9) 0.0199 1.0000 Uani .
C5 C 0.6487(2) 0.36842(11) 0.34806(9) 0.0177 1.0000 Uani .
C6 C 0.8259(2) 0.32529(12) 0.33046(9) 0.0186 1.0000 Uani .
C7 C 0.9498(2) 0.38508(12) 0.36158(9) 0.0203 1.0000 Uani .
C8 C 0.8649(2) 0.46954(13) 0.40922(9) 0.0202 1.0000 Uani .
C9 C 0.4624(2) 0.58026(12) 0.46652(9) 0.0212 1.0000 Uani .
C10 C 0.3701(2) 0.60756(14) 0.38983(11) 0.0293 1.0000 Uani .
C11 C 0.3323(2) 0.56639(13) 0.53368(10) 0.0266 1.0000 Uani .
C12 C 0.5893(2) 0.67026(14) 0.48767(11) 0.0308 1.0000 Uani .
C13 C 0.5506(2) 0.39335(12) 0.27157(10) 0.0220 1.0000 Uani .
O14 O 0.42493(18) 0.34584(12) 0.25060(8) 0.0473 1.0000 Uani .
O15 O 0.62612(15) 0.47156(10) 0.23127(7) 0.0306 1.0000 Uani .
C16 C 0.5443(3) 0.49835(17) 0.15720(11) 0.0410 1.0000 Uani .
O17 O 0.82616(14) 0.23282(9) 0.28578(7) 0.0245 1.0000 Uani .
S18 S 0.99532(5) 0.15481(3) 0.27953(2) 0.0239 1.0000 Uani .
O19 O 0.92255(17) 0.05336(9) 0.25988(7) 0.0351 1.0000 Uani .
O20 O 1.09463(17) 0.16724(10) 0.34879(7) 0.0336 1.0000 Uani .
C21 C 1.1028(2) 0.20995(17) 0.19932(11) 0.0362 1.0000 Uani .
O22 O 0.93135(15) 0.52999(9) 0.45634(7) 0.0279 1.0000 Uani .
C22 C 0.6359(2) 0.23349(13) 0.46160(10) 0.0248 1.0000 Uani .
H21 H 0.6249 0.4592 0.5092 0.0218 1.0000 Uiso R
H41 H 0.4503 0.2619 0.3769 0.0229 1.0000 Uiso R
H71 H 1.0651 0.3758 0.3582 0.0230 1.0000 Uiso R
H102 H 0.3074 0.6757 0.3957 0.0431 1.0000 Uiso R
H101 H 0.2938 0.5486 0.3761 0.0435 1.0000 Uiso R
H103 H 0.4528 0.6168 0.3471 0.0430 1.0000 Uiso R
H113 H 0.2770 0.6347 0.5443 0.0385 1.0000 Uiso R
H111 H 0.2434 0.5138 0.5210 0.0389 1.0000 Uiso R
H112 H 0.3931 0.5437 0.5821 0.0391 1.0000 Uiso R
H121 H 0.5241 0.7375 0.4933 0.0447 1.0000 Uiso R
H122 H 0.6734 0.6788 0.4466 0.0456 1.0000 Uiso R
H123 H 0.6500 0.6532 0.5381 0.0451 1.0000 Uiso R
H162 H 0.6117 0.5568 0.1326 0.0608 1.0000 Uiso R
H163 H 0.5447 0.4354 0.1237 0.0620 1.0000 Uiso R
H161 H 0.4288 0.5228 0.1678 0.0619 1.0000 Uiso R
H223 H 0.6951 0.1773 0.4334 0.0365 1.0000 Uiso R
H222 H 0.5589 0.1993 0.4991 0.0368 1.0000 Uiso R
H221 H 0.7219 0.2764 0.4901 0.0373 1.0000 Uiso R
H213 H 1.2047 0.1688 0.1930 0.0543 1.0000 Uiso R
H212 H 1.1278 0.2829 0.2120 0.0526 1.0000 Uiso R
H211 H 1.0332 0.2013 0.1527 0.0533 1.0000 Uiso R

loop_
_atom_site_aniso_label
_atom_site_aniso_U_11
_atom_site_aniso_U_22
_atom_site_aniso_U_33
_atom_site_aniso_U_23
_atom_site_aniso_U_13
_atom_site_aniso_U_12
N1 0.0159(6) 0.0166(6) 0.0210(7) -0.0004(5) -0.0003(5) -0.0006(5)
C2 0.0171(8) 0.0204(8) 0.0206(8) 0.0018(6) 0.0002(6) -0.0017(6)
O3 0.0182(6) 0.0158(5) 0.0315(6) -0.0021(5) 0.0052(5) -0.0013(4)
C4 0.0184(9) 0.0170(7) 0.0244(8) -0.0010(6) 0.0021(6) -0.0007(6)
C5 0.0166(8) 0.0149(7) 0.0218(8) 0.0010(6) -0.0010(6) -0.0008(6)
C6 0.0218(8) 0.0178(7) 0.0163(7) 0.0031(6) 0.0002(7) 0.0006(7)
C7 0.0160(8) 0.0228(7) 0.0220(8) 0.0048(6) 0.0006(6) 0.0002(6)
C8 0.0183(8) 0.0198(8) 0.0224(8) 0.0055(7) -0.0009(6) -0.0026(7)
C9 0.0200(9) 0.0181(7) 0.0254(8) -0.0010(6) 0.0019(6) -0.0004(6)
C10 0.0304(9) 0.0259(9) 0.0316(9) 0.0028(8) -0.0015(8) 0.0075(8)
C11 0.0236(9) 0.0235(8) 0.0327(10) -0.0015(7) 0.0048(8) 0.0032(7)
C12 0.0277(9) 0.0225(8) 0.0423(10) -0.0058(8) 0.0064(8) -0.0025(8)
C13 0.0202(8) 0.0214(7) 0.0245(8) 0.0000(7) -0.0026(7) 0.0002(7)
O14 0.0444(8) 0.0539(8) 0.0435(8) 0.0177(7) -0.0244(7) -0.0262(7)
O15 0.0294(6) 0.0375(7) 0.0250(6) 0.0113(6) -0.0092(5) -0.0080(5)
C16 0.0432(12) 0.0489(11) 0.0310(10) 0.0164(9) -0.0153(9) -0.0087(10)
O17 0.0206(6) 0.0256(6) 0.0274(6) -0.0064(5) -0.0015(5) 0.0018(5)
S18 0.0237(2) 0.0260(2) 0.02198(19) -0.00398(15) 0.00066(17) 0.00489(18)
O19 0.0420(7) 0.0248(6) 0.0386(7) -0.0059(5) 0.0017(6) 0.0042(6)
O20 0.0388(7) 0.0358(7) 0.0262(6) -0.0056(5) -0.0062(5) 0.0150(6)
C21 0.0271(10) 0.0553(12) 0.0261(9) -0.0058(9) 0.0056(8) -0.0079(9)
O22 0.0213(6) 0.0293(6) 0.0331(6) -0.0084(5) -0.0038(5) -0.0033(5)
C22 0.0278(9) 0.0207(8) 0.0260(9) 0.0050(7) 0.0048(7) 0.0020(7)

loop_
_atom_type_symbol
_atom_type_scat_dispersion_real
_atom_type_scat_dispersion_imag
_atom_type_scat_Cromer_Mann_a1
_atom_type_scat_Cromer_Mann_b1
_atom_type_scat_Cromer_Mann_a2
_atom_type_scat_Cromer_Mann_b2
_atom_type_scat_Cromer_Mann_a3
_atom_type_scat_Cromer_Mann_b3
_atom_type_scat_Cromer_Mann_a4
_atom_type_scat_Cromer_Mann_b4
_atom_type_scat_Cromer_Mann_c
_atom_type_scat_source
C 0.0033 0.0016 2.3100 20.8439 1.0200 10.2075 1.5886 0.5687 0.8650 51.6512 0.2156 'International Tables Vol C 4.2.6.8 and 6.1.1.4'
H 0.0000 0.0000 0.4930 10.5109 0.3229 26.1257 0.1402 3.1424 0.0408 57.7998 0.0030 'International Tables Vol C 4.2.6.8 and 6.1.1.4'
N 0.0061 0.0033 12.2126 0.0057 3.1322 9.8933 2.0125 28.9975 1.1663 0.5826 -11.5290 'International Tables Vol C 4.2.6.8 and 6.1.1.4'
O 0.0106 0.0060 3.0485 13.2771 2.2868 5.7011 1.5463 0.3239 0.8670 32.9089 0.2508 'International Tables Vol C 4.2.6.8 and 6.1.1.4'
S 0.1246 0.1234 6.9053 1.4679 5.2034 22.2151 1.4379 0.2536 1.5863 56.1720 0.8669 'International Tables Vol C 4.2.6.8 and 6.1.1.4'

loop_
_geom_angle_atom_site_label_1
_geom_angle_atom_site_label_2
_geom_angle_atom_site_label_3
_geom_angle
_geom_angle_publ_flag
C2 N1 C5 108.80(11) yes
C2 N1 C8 119.94(13) yes
C5 N1 C8 109.18(12) yes
N1 C2 O3 103.37(11) yes
N1 C2 C9 116.22(12) yes
O3 C2 C9 109.36(12) yes
N1 C2 H21 107.7 no
O3 C2 H21 109.9 no
C9 C2 H21 110.0 no
C2 O3 C4 108.61(11) yes
O3 C4 C5 100.94(11) yes
O3 C4 C22 112.25(13) yes
C5 C4 C22 113.76(13) yes
O3 C4 H41 107.1 no
C5 C4 H41 110.6 no
C22 C4 H41 111.6 no
C4 C5 N1 102.13(12) yes
C4 C5 C6 117.61(12) yes
N1 C5 C6 102.19(12) yes
C4 C5 C13 110.88(12) yes
N1 C5 C13 112.79(12) yes
C6 C5 C13 110.66(12) yes
C5 C6 C7 112.53(14) yes
C5 C6 O17 114.06(13) yes
C7 C6 O17 133.40(15) yes
C6 C7 C8 107.07(14) yes
C6 C7 H71 128.4 no
C8 C7 H71 124.5 no
C7 C8 N1 108.07(14) yes
C7 C8 O22 127.70(15) yes
N1 C8 O22 124.16(15) yes
C2 C9 C10 111.20(13) yes
C2 C9 C11 106.77(12) yes
C10 C9 C11 110.88(13) yes
C2 C9 C12 108.84(13) yes
C10 C9 C12 109.95(14) yes
C11 C9 C12 109.12(13) yes
C9 C10 H102 109.6 no
C9 C10 H101 109.0 no
H102 C10 H101 111.8 no
C9 C10 H103 110.9 no
H102 C10 H103 107.5 no
H101 C10 H103 108.0 no
C9 C11 H113 109.4 no
C9 C11 H111 112.0 no
H113 C11 H111 108.3 no
C9 C11 H112 110.0 no
H113 C11 H112 107.7 no
H111 C11 H112 109.4 no
C9 C12 H121 108.1 no
C9 C12 H122 110.1 no
H121 C12 H122 109.1 no
C9 C12 H123 110.5 no
H121 C12 H123 109.7 no
H122 C12 H123 109.3 no
C5 C13 O14 123.90(15) yes
C5 C13 O15 111.59(13) yes
O14 C13 O15 124.48(16) yes
C13 O15 C16 115.20(13) yes
O15 C16 H162 107.8 no
O15 C16 H163 109.2 no
H162 C16 H163 109.8 no
O15 C16 H161 108.3 no
H162 C16 H161 109.9 no
H163 C16 H161 111.6 no
C6 O17 S18 122.03(10) yes
O17 S18 O19 102.78(7) yes
O17 S18 O20 108.48(7) yes
O19 S18 O20 120.59(8) yes
O17 S18 C21 101.72(8) yes
O19 S18 C21 110.63(9) yes
O20 S18 C21 110.63(8) yes
S18 C21 H213 106.1 no
S18 C21 H212 107.0 no
H213 C21 H212 111.7 no
S18 C21 H211 109.6 no
H213 C21 H211 108.1 no
H212 C21 H211 114.0 no
C4 C22 H223 110.1 no
C4 C22 H222 110.4 no
H223 C22 H222 107.8 no
C4 C22 H221 110.9 no
H223 C22 H221 108.4 no
H222 C22 H221 109.2 no

loop_
_geom_bond_atom_site_label_1
_geom_bond_atom_site_label_2
_geom_bond_distance
_geom_bond_publ_flag
N1 C2 1.489(2) yes
N1 C5 1.4655(19) yes
N1 C8 1.397(2) yes
C2 O3 1.4164(18) yes
C2 C9 1.529(2) yes
C2 H21 0.988 no
O3 C4 1.4327(18) yes
C4 C5 1.541(2) yes
C4 C22 1.511(2) yes
C4 H41 0.959 no
C5 C6 1.501(2) yes
C5 C13 1.539(2) yes
C6 C7 1.321(2) yes
C6 O17 1.3738(19) yes
C7 C8 1.477(2) yes
C7 H71 0.901 no
C8 O22 1.211(2) yes
C9 C10 1.526(2) yes
C9 C11 1.533(2) yes
C9 C12 1.528(2) yes
C10 H102 0.977 no
C10 H101 0.967 no
C10 H103 0.976 no
C11 H113 0.964 no
C11 H111 0.970 no
C11 H112 0.990 no
C12 H121 0.978 no
C12 H122 0.961 no
C12 H123 1.001 no
C13 O14 1.191(2) yes
C13 O15 1.3224(19) yes
O15 C16 1.450(2) yes
C16 H162 0.985 no
C16 H163 0.965 no
C16 H161 0.960 no
O17 S18 1.6294(11) yes
S18 O19 1.4155(13) yes
S18 O20 1.4160(12) yes
S18 C21 1.7386(18) yes
C21 H213 0.945 no
C21 H212 0.948 no
C21 H211 0.966 no
C22 H223 0.961 no
C22 H222 0.970 no
C22 H221 0.979 no

loop_
_geom_hbond_atom_site_label_D
_geom_hbond_atom_site_label_H
_geom_hbond_atom_site_label_A
_geom_hbond_site_symmetry_A
_geom_hbond_angle_DHA
_geom_hbond_distance_DH
_geom_hbond_distance_HA
_geom_hbond_distance_DA
_geom_hbond_publ_flag
C21 H212 O14 1_655 122.74 0.948 2.514 3.130(2) yes
